data_7004829
loop_
_publ_author_name
'Wang, Yonghui'
'Bredenk\"otter, Bj\"orn'
'Rieger, Bernhard'
'Volkmer, Dirk'

_publ_section_title
;
 Two-dimensional metal-organic frameworks (MOFs) constructed from
 heterotrinuclear coordination units and 4,4'-biphenyldicarboxylate
 ligands.
;
_journal_issue 6
_journal_name_full 'Dalton transactions (Cambridge, England : 2003)'
_journal_page_first 689
_journal_page_last 696
_journal_paper_doi 10.1039/b609733b
_journal_year 2007
_chemical_formula_moiety 'C48 H38 N2 Ni O14 Zn2, 4(C3 H7 N O)'
_chemical_formula_sum 'C60 H66 N6 Ni O18 Zn2'
_chemical_formula_weight 1348.64
_space_group_IT_number 14
_symmetry_cell_setting monoclinic
_symmetry_Int_Tables_number 14
_symmetry_space_group_name_Hall '-P 2yn'
_symmetry_space_group_name_H-M 'P 1 21/n 1'
_atom_sites_solution_hydrogens geom
_atom_sites_solution_primary direct
_atom_sites_solution_secondary difmap
_audit_creation_method SHELXL-97
_cell_angle_alpha 90.00
_cell_angle_beta 102.29(3)
_cell_angle_gamma 90.00
_cell_formula_units_Z 2
_cell_length_a 11.670(2)
_cell_length_b 14.742(3)
_cell_length_c 19.391(4)
_cell_measurement_reflns_used 1128
_cell_measurement_temperature 193(2)
_cell_measurement_theta_max 25.8
_cell_measurement_theta_min 2.1
_cell_volume 3259.6(12)
_computing_cell_refinement 'STOE CELL'
_computing_data_collection 'STOE EXPOSE'
_computing_data_reduction 'STOE INTEGRATE'
_computing_molecular_graphics 'Bruker SHELXTL'
_computing_publication_material 'Bruker SHELXTL'
_computing_structure_refinement 'SHELXL-97 (Sheldrick, 1997)'
_computing_structure_solution 'SHELXS-97 (Sheldrick, 1990)'
_diffrn_ambient_temperature 193(2)
_diffrn_measured_fraction_theta_full 0.953
_diffrn_measured_fraction_theta_max 0.953
_diffrn_measurement_device_type 'STOE IPDS'
_diffrn_measurement_method 'rotation method'
_diffrn_radiation_monochromator graphite
_diffrn_radiation_probe x-ray
_diffrn_radiation_type MoK\a
_diffrn_radiation_wavelength 0.71073
_diffrn_reflns_av_R_equivalents 0.1365
_diffrn_reflns_av_sigmaI/netI 0.1078
_diffrn_reflns_limit_h_max 14
_diffrn_reflns_limit_h_min -14
_diffrn_reflns_limit_k_max 18
_diffrn_reflns_limit_k_min -17
_diffrn_reflns_limit_l_max 23
_diffrn_reflns_limit_l_min -23
_diffrn_reflns_number 24998
_diffrn_reflns_theta_full 25.88
_diffrn_reflns_theta_max 25.88
_diffrn_reflns_theta_min 2.15
_diffrn_source 'fine-focus sealed tube'
_exptl_absorpt_coefficient_mu 1.088
_exptl_absorpt_correction_type none
_exptl_crystal_colour 'light green'
_exptl_crystal_density_diffrn 1.374
_exptl_crystal_density_method 'not measured'
_exptl_crystal_description 'block shaped'
_exptl_crystal_F_000 1400
_exptl_crystal_recrystallization_method solvothermal
_exptl_crystal_size_max 0.26
_exptl_crystal_size_mid 0.23
_exptl_crystal_size_min 0.20
_refine_diff_density_max 1.513
_refine_diff_density_min -0.971
_refine_diff_density_rms 0.133
_refine_ls_extinction_method none
_refine_ls_goodness_of_fit_ref 1.000
_refine_ls_hydrogen_treatment constr
_refine_ls_matrix_type full
_refine_ls_number_parameters 394
_refine_ls_number_reflns 6008
_refine_ls_number_restraints 33
_refine_ls_restrained_S_all 1.003
_refine_ls_R_factor_all 0.1252
_refine_ls_R_factor_gt 0.0838
_refine_ls_shift/su_max 0.002
_refine_ls_shift/su_mean 0.000
_refine_ls_structure_factor_coef Fsqd
_refine_ls_weighting_details 'calc w=1/[\s^2^(Fo^2^)+(0.1616P)^2^+0.0000P] where P=(Fo^2^+2Fc^2^)/3'
_refine_ls_weighting_scheme calc
_refine_ls_wR_factor_gt 0.2247
_refine_ls_wR_factor_ref 0.2515
_reflns_number_gt 3708
_reflns_number_total 6008
_reflns_threshold_expression >2sigma(I)
_cod_data_source_file b609733b.txt
_cod_data_source_block wan588
_cod_original_cell_volume 3259.5(11)
_cod_original_sg_symbol_H-M 'P 21/n'
_cod_database_code 7004829

loop_
_symmetry_equiv_pos_as_xyz
'x, y, z'
'-x+1/2, y+1/2, -z+1/2'
'-x, -y, -z'
'x-1/2, -y-1/2, z-1/2'

loop_
_atom_site_label
_atom_site_type_symbol
_atom_site_fract_x
_atom_site_fract_y
_atom_site_fract_z
_atom_site_U_iso_or_equiv
_atom_site_adp_type
_atom_site_occupancy
_atom_site_symmetry_multiplicity
_atom_site_calc_flag
_atom_site_refinement_flags
_atom_site_disorder_assembly
_atom_site_disorder_group
Ni1 Ni 0.0000 0.0000 0.0000 0.0263(3) Uani 1 2 d S . .
Zn1 Zn 0.26121(7) 0.03903(5) 0.12237(4) 0.0368(3) Uani 1 1 d . . .
O1 O 0.1619(5) -0.0252(4) 0.1741(3) 0.0514(13) Uani 1 1 d . . .
O2 O 0.0292(8) -0.0818(5) 0.0845(3) 0.101(3) Uani 1 1 d . . .
O3 O -0.1677(5) -0.4712(4) 0.5564(3) 0.0595(15) Uani 1 1 d . . .
O4 O -0.3347(7) -0.4805(9) 0.4864(6) 0.152(5) Uani 1 1 d . . .
O5 O 0.2268(5) 0.1651(3) 0.0965(3) 0.0566(14) Uani 1 1 d . . .
O6 O 0.0431(6) 0.1187(4) 0.0582(3) 0.0778(19) Uani 1 1 d . . .
C1 C 0.0723(8) -0.0698(6) 0.1498(4) 0.061(2) Uani 1 1 d . . .
C2 C 0.0217(7) -0.1240(6) 0.2005(4) 0.055(2) Uani 1 1 d . . .
C3 C 0.0733(8) -0.1250(6) 0.2706(4) 0.060(2) Uani 1 1 d . . .
H3 H 0.1400 -0.0879 0.2875 0.071 Uiso 1 1 calc R . .
C4 C 0.0302(8) -0.1789(7) 0.3172(4) 0.068(3) Uani 1 1 d . . .
H4 H 0.0697 -0.1787 0.3654 0.081 Uiso 1 1 calc R . .
C5 C -0.0656(7) -0.2320(6) 0.2976(4) 0.056(2) Uani 1 1 d . . .
C6 C -0.1162(11) -0.2327(10) 0.2262(6) 0.122(6) Uani 1 1 d . . .
H6 H -0.1833 -0.2696 0.2099 0.146 Uiso 1 1 calc R . .
C7 C -0.0730(11) -0.1824(10) 0.1784(6) 0.119(6) Uani 1 1 d . . .
H7 H -0.1078 -0.1871 0.1296 0.143 Uiso 1 1 calc R . .
C8 C -0.1108(7) -0.2898(5) 0.3488(4) 0.0519(19) Uani 1 1 d . . .
C9 C -0.0333(7) -0.3264(5) 0.4051(5) 0.056(2) Uani 1 1 d . . .
H9 H 0.0484 -0.3158 0.4103 0.067 Uiso 1 1 calc R . .
C10 C -0.0742(7) -0.3794(5) 0.4552(5) 0.054(2) Uani 1 1 d . . .
H10 H -0.0199 -0.4046 0.4939 0.065 Uiso 1 1 calc R . .
C11 C -0.1914(7) -0.3948(5) 0.4485(4) 0.0524(19) Uani 1 1 d . . .
C12 C -0.2674(9) -0.3630(9) 0.3891(6) 0.094(4) Uani 1 1 d . . .
H12 H -0.3487 -0.3766 0.3817 0.113 Uiso 1 1 calc R . .
C13 C -0.2262(8) -0.3121(9) 0.3409(5) 0.092(4) Uani 1 1 d . . .
H13 H -0.2802 -0.2912 0.3002 0.110 Uiso 1 1 calc R . .
C14 C -0.2359(8) -0.4505(6) 0.5013(5) 0.061(2) Uani 1 1 d . . .
C15 C 0.1229(8) 0.1781(5) 0.0655(4) 0.050(2) Uani 1 1 d . . .
C16 C 0.0868(7) 0.2735(4) 0.0453(4) 0.0492(19) Uani 1 1 d . . .
C17 C -0.0253(10) 0.2936(6) 0.0131(7) 0.101(4) Uani 1 1 d . . .
H17 H -0.0821 0.2466 0.0026 0.121 Uiso 1 1 calc R . .
C18 C -0.0572(10) 0.3835(6) -0.0047(7) 0.106(5) Uani 1 1 d . . .
H18 H -0.1359 0.3960 -0.0276 0.128 Uiso 1 1 calc R . .
C19 C 0.0181(7) 0.4518(4) 0.0090(4) 0.053(2) Uani 1 1 d . . .
C20 C 0.1289(9) 0.4317(6) 0.0430(8) 0.112(5) Uani 1 1 d . . .
H20 H 0.1851 0.4789 0.0551 0.135 Uiso 1 1 calc R . .
C21 C 0.1610(9) 0.3421(7) 0.0603(9) 0.120(6) Uani 1 1 d . . .
H21 H 0.2395 0.3298 0.0839 0.145 Uiso 1 1 calc R . .
O7 O 0.4034(6) 0.0425(4) 0.2019(3) 0.0729(18) Uani 1 1 d . . .
C22 C 0.5028(10) 0.0070(8) 0.1993(7) 0.092(4) Uani 1 1 d . . .
H22 H 0.5179 -0.0093 0.1547 0.111 Uiso 1 1 calc R . .
N1 N 0.5837(11) -0.0072(10) 0.2558(8) 0.148(6) Uani 1 1 d . . .
C23 C 0.6982(15) -0.0513(18) 0.2486(18) 0.267(17) Uani 1 1 d . . .
H23A H 0.6899 -0.0759 0.2008 0.400 Uiso 1 1 calc R . .
H23B H 0.7177 -0.1005 0.2831 0.400 Uiso 1 1 calc R . .
H23C H 0.7610 -0.0059 0.2571 0.400 Uiso 1 1 calc R . .
C24 C 0.5686(19) 0.002(3) 0.3240(11) 0.31(2) Uani 1 1 d . . .
H24A H 0.5503 0.0649 0.3327 0.468 Uiso 1 1 calc R . .
H24B H 0.6409 -0.0163 0.3570 0.468 Uiso 1 1 calc R . .
H24C H 0.5040 -0.0375 0.3308 0.468 Uiso 1 1 calc R . .
O8 O 0.355(2) -0.430(2) 0.040(3) 0.42(2) Uani 1 1 d . . .
C25 C 0.444(3) -0.3851(15) 0.025(2) 0.200(12) Uani 1 1 d . . .
H25 H 0.4341 -0.3550 -0.0188 0.240 Uiso 1 1 calc R . .
N2 N 0.545(3) -0.380(2) 0.0692(11) 0.206(10) Uani 1 1 d . . .
C26 C 0.634(3) -0.331(3) 0.0640(18) 0.37(4) Uani 1 1 d . . .
H26A H 0.6321 -0.3183 0.0142 0.554 Uiso 1 1 calc R . .
H26B H 0.7065 -0.3643 0.0844 0.554 Uiso 1 1 calc R . .
H26C H 0.6323 -0.2741 0.0896 0.554 Uiso 1 1 calc R . .
C27 C 0.544(6) -0.439(3) 0.128(2) 0.51(5) Uani 1 1 d . . .
H27A H 0.6102 -0.4813 0.1327 0.762 Uiso 1 1 calc R . .
H27B H 0.4705 -0.4730 0.1193 0.762 Uiso 1 1 calc R . .
H27C H 0.5517 -0.4028 0.1707 0.762 Uiso 1 1 calc R . .
O9 O 0.528(3) -0.2170(19) 0.197(2) 0.43(2) Uani 1 1 d DU . .
C28 C 0.468(3) -0.262(4) 0.2390(15) 0.51(4) Uani 1 1 d DU . .
H28 H 0.4959 -0.2787 0.2870 0.607 Uiso 1 1 calc R . .
N3 N 0.3581(14) -0.2797(9) 0.1990(7) 0.133(5) Uani 1 1 d DU . .
C29 C 0.261(3) -0.340(3) 0.204(2) 0.35(2) Uani 1 1 d U . .
H29A H 0.1972 -0.3046 0.2171 0.521 Uiso 1 1 calc R . .
H29B H 0.2879 -0.3859 0.2408 0.521 Uiso 1 1 calc R . .
H29C H 0.2318 -0.3701 0.1589 0.521 Uiso 1 1 calc R . .
C30 C 0.314(3) -0.2311(15) 0.1420(14) 0.282(18) Uani 1 1 d U . .
H30A H 0.2761 -0.1767 0.1557 0.423 Uiso 1 1 calc R . .
H30B H 0.2561 -0.2674 0.1094 0.423 Uiso 1 1 calc R . .
H30C H 0.3772 -0.2132 0.1186 0.423 Uiso 1 1 calc R . .

loop_
_atom_site_aniso_label
_atom_site_aniso_U_11
_atom_site_aniso_U_22
_atom_site_aniso_U_33
_atom_site_aniso_U_23
_atom_site_aniso_U_13
_atom_site_aniso_U_12
Ni1 0.0399(6) 0.0204(5) 0.0168(5) 0.0014(4) 0.0023(4) 0.0016(4)
Zn1 0.0525(5) 0.0295(4) 0.0272(4) 0.0001(3) 0.0057(3) 0.0007(3)
O1 0.064(3) 0.059(3) 0.030(3) 0.013(2) 0.007(2) -0.008(3)
O2 0.160(7) 0.085(5) 0.050(4) 0.020(3) 0.004(4) -0.053(5)
O3 0.079(4) 0.052(3) 0.051(3) 0.012(2) 0.021(3) -0.007(3)
O4 0.073(5) 0.230(12) 0.147(9) 0.118(9) 0.011(6) -0.026(6)
O5 0.063(3) 0.036(3) 0.067(4) 0.007(2) 0.004(3) 0.007(2)
O6 0.105(5) 0.048(3) 0.068(4) -0.007(3) -0.007(4) -0.010(3)
C1 0.085(6) 0.068(5) 0.026(4) 0.020(4) 0.002(4) -0.010(5)
C2 0.064(5) 0.064(5) 0.034(4) 0.017(3) 0.007(4) -0.011(4)
C3 0.075(5) 0.065(5) 0.030(4) 0.010(3) -0.007(4) -0.029(4)
C4 0.076(6) 0.089(7) 0.033(4) 0.023(4) 0.000(4) -0.024(5)
C5 0.058(5) 0.065(5) 0.044(4) 0.016(4) 0.005(4) -0.016(4)
C6 0.119(9) 0.171(13) 0.056(6) 0.041(7) -0.026(6) -0.098(9)
C7 0.116(9) 0.170(12) 0.054(6) 0.049(7) -0.022(6) -0.083(9)
C8 0.055(5) 0.060(5) 0.039(4) 0.012(3) 0.007(4) -0.014(4)
C9 0.057(5) 0.055(5) 0.063(5) 0.015(4) 0.028(4) 0.002(4)
C10 0.057(5) 0.052(4) 0.057(5) 0.018(4) 0.021(4) 0.012(4)
C11 0.057(5) 0.051(4) 0.050(5) 0.011(3) 0.013(4) -0.014(3)
C12 0.058(6) 0.136(10) 0.084(8) 0.052(7) 0.003(5) -0.023(6)
C13 0.061(6) 0.142(10) 0.065(7) 0.051(7) -0.006(5) -0.019(6)
C14 0.059(5) 0.065(6) 0.058(5) 0.022(4) 0.011(4) -0.011(4)
C15 0.086(6) 0.028(3) 0.034(4) -0.005(3) 0.004(4) -0.006(4)
C16 0.065(5) 0.025(3) 0.051(4) -0.002(3) -0.003(4) -0.002(3)
C17 0.092(8) 0.037(4) 0.140(10) 0.002(5) -0.050(7) -0.008(5)
C18 0.102(8) 0.032(4) 0.145(11) 0.013(5) -0.063(7) 0.000(5)
C19 0.071(5) 0.029(4) 0.052(5) 0.002(3) -0.005(4) -0.001(3)
C20 0.062(6) 0.036(5) 0.216(15) 0.021(7) -0.019(7) 0.004(4)
C21 0.054(6) 0.048(5) 0.233(17) 0.042(8) -0.029(7) 0.002(4)
O7 0.080(4) 0.077(4) 0.052(4) 0.006(3) -0.008(3) -0.023(3)
C22 0.078(7) 0.091(8) 0.092(8) 0.023(6) -0.017(6) -0.008(6)
N1 0.111(9) 0.170(12) 0.131(11) 0.073(9) -0.044(8) -0.021(8)
C23 0.080(11) 0.27(3) 0.41(5) 0.06(3) -0.045(18) 0.036(14)
C24 0.129(17) 0.74(7) 0.075(13) -0.04(2) 0.041(13) -0.07(3)
O8 0.25(2) 0.28(3) 0.77(8) -0.04(4) 0.16(4) -0.09(2)
C25 0.21(3) 0.129(16) 0.30(4) 0.02(2) 0.12(3) -0.052(18)
N2 0.21(2) 0.27(3) 0.139(16) 0.033(17) 0.036(17) 0.05(2)
C26 0.32(4) 0.56(8) 0.22(4) 0.09(4) 0.03(3) -0.27(5)
C27 0.90(13) 0.38(6) 0.38(6) 0.26(5) 0.42(8) 0.38(7)
O9 0.48(4) 0.19(2) 0.58(6) 0.01(3) 0.04(4) -0.02(3)
C28 0.49(6) 0.64(8) 0.23(3) 0.00(4) -0.28(4) 0.09(5)
N3 0.186(13) 0.096(8) 0.118(10) 0.018(7) 0.036(10) 0.029(8)
C29 0.39(5) 0.35(4) 0.31(4) 0.09(4) 0.12(4) -0.13(4)
C30 0.54(5) 0.113(16) 0.21(2) 0.069(17) 0.11(3) 0.10(2)

loop_
_atom_type_symbol
_atom_type_description
_atom_type_scat_dispersion_real
_atom_type_scat_dispersion_imag
_atom_type_scat_source
C C 0.0033 0.0016 'International Tables Vol C Tables 4.2.6.8 and 6.1.1.4'
H H 0.0000 0.0000 'International Tables Vol C Tables 4.2.6.8 and 6.1.1.4'
N N 0.0061 0.0033 'International Tables Vol C Tables 4.2.6.8 and 6.1.1.4'
O O 0.0106 0.0060 'International Tables Vol C Tables 4.2.6.8 and 6.1.1.4'
Ni Ni 0.3393 1.1124 'International Tables Vol C Tables 4.2.6.8 and 6.1.1.4'
Zn Zn 0.2839 1.4301 'International Tables Vol C Tables 4.2.6.8 and 6.1.1.4'

loop_
_geom_angle_atom_site_label_1
_geom_angle_atom_site_label_2
_geom_angle_atom_site_label_3
_geom_angle
_geom_angle_site_symmetry_1
_geom_angle_site_symmetry_3
_geom_angle_publ_flag
O2 Ni1 O2 180.0(4) 3 . ?
O2 Ni1 O4 88.9(5) 3 4_655 ?
O2 Ni1 O4 91.1(5) . 4_655 ?
O2 Ni1 O4 91.1(5) 3 2_455 ?
O2 Ni1 O4 88.9(5) . 2_455 ?
O4 Ni1 O4 180.0(6) 4_655 2_455 ?
O2 Ni1 O6 94.8(3) 3 3 ?
O2 Ni1 O6 85.2(3) . 3 ?
O4 Ni1 O6 86.4(3) 4_655 3 ?
O4 Ni1 O6 93.6(3) 2_455 3 ?
O2 Ni1 O6 85.2(3) 3 . ?
O2 Ni1 O6 94.8(3) . . ?
O4 Ni1 O6 93.6(3) 4_655 . ?
O4 Ni1 O6 86.4(3) 2_455 . ?
O6 Ni1 O6 180.0(4) 3 . ?
O1 Zn1 O3 118.4(3) . 4_655 ?
O1 Zn1 O5 119.2(2) . . ?
O3 Zn1 O5 114.6(3) 4_655 . ?
O1 Zn1 O7 95.9(2) . . ?
O3 Zn1 O7 96.9(3) 4_655 . ?
O5 Zn1 O7 105.4(2) . . ?
C1 O1 Zn1 127.8(5) . . ?
C1 O2 Ni1 133.9(6) . . ?
C14 O3 Zn1 114.4(6) . 4_556 ?
C14 O4 Ni1 155.1(12) . 2_445 ?
C15 O5 Zn1 113.4(5) . . ?
C15 O6 Ni1 136.8(6) . . ?
O1 C1 O2 125.1(8) . . ?
O1 C1 C2 117.1(6) . . ?
O2 C1 C2 117.2(8) . . ?
C3 C2 C7 116.9(8) . . ?
C3 C2 C1 120.8(7) . . ?
C7 C2 C1 122.0(7) . . ?
C2 C3 C4 120.9(7) . . ?
C5 C4 C3 123.2(7) . . ?
C4 C5 C6 115.8(8) . . ?
C4 C5 C8 122.3(7) . . ?
C6 C5 C8 121.8(7) . . ?
C7 C6 C5 122.3(9) . . ?
C6 C7 C2 120.7(9) . . ?
C13 C8 C9 117.6(8) . . ?
C13 C8 C5 123.0(7) . . ?
C9 C8 C5 119.3(7) . . ?
C8 C9 C10 120.3(8) . . ?
C11 C10 C9 120.5(8) . . ?
C10 C11 C12 118.4(8) . . ?
C10 C11 C14 121.0(7) . . ?
C12 C11 C14 120.4(7) . . ?
C13 C12 C11 120.2(9) . . ?
C12 C13 C8 122.6(8) . . ?
O4 C14 O3 121.7(8) . . ?
O4 C14 C11 119.4(8) . . ?
O3 C14 C11 118.7(7) . . ?
O5 C15 O6 124.4(7) . . ?
O5 C15 C16 117.5(6) . . ?
O6 C15 C16 117.5(7) . . ?
C21 C16 C17 117.1(7) . . ?
C21 C16 C15 121.7(7) . . ?
C17 C16 C15 121.1(7) . . ?
C16 C17 C18 120.0(9) . . ?
C19 C18 C17 122.7(9) . . ?
C18 C19 C20 117.1(8) . . ?
C18 C19 C19 122.0(9) . 3_565 ?
C20 C19 C19 120.8(9) . 3_565 ?
C19 C20 C21 120.3(9) . . ?
C16 C21 C20 122.8(9) . . ?
C22 O7 Zn1 124.4(8) . . ?
O7 C22 N1 122.2(15) . . ?
C22 N1 C24 125.1(18) . . ?
C22 N1 C23 119.1(19) . . ?
C24 N1 C23 115.1(18) . . ?
N2 C25 O8 123(4) . . ?
C26 N2 C25 128(3) . . ?
C26 N2 C27 123(4) . . ?
C25 N2 C27 109(4) . . ?
O9 C28 N3 107(2) . . ?
C30 N3 C28 121(2) . . ?
C30 N3 C29 103(2) . . ?
C28 N3 C29 136(2) . . ?

loop_
_geom_bond_atom_site_label_1
_geom_bond_atom_site_label_2
_geom_bond_distance
_geom_bond_site_symmetry_2
_geom_bond_publ_flag
Ni1 O2 2.004(6) 3 ?
Ni1 O2 2.004(6) . ?
Ni1 O4 2.022(8) 4_655 ?
Ni1 O4 2.022(8) 2_455 ?
Ni1 O6 2.086(6) 3 ?
Ni1 O6 2.086(6) . ?
Zn1 O1 1.934(5) . ?
Zn1 O3 1.942(5) 4_655 ?
Zn1 O5 1.944(5) . ?
Zn1 O7 2.012(6) . ?
O1 C1 1.240(10) . ?
O2 C1 1.271(10) . ?
O3 C14 1.227(10) . ?
O3 Zn1 1.942(5) 4_556 ?
O4 C14 1.211(11) . ?
O4 Ni1 2.022(8) 2_445 ?
O5 C15 1.248(9) . ?
O6 C15 1.264(10) . ?
C1 C2 1.484(11) . ?
C2 C3 1.364(10) . ?
C2 C7 1.395(13) . ?
C3 C4 1.376(11) . ?
C4 C5 1.352(11) . ?
C5 C6 1.386(12) . ?
C5 C8 1.487(10) . ?
C6 C7 1.365(14) . ?
C8 C13 1.363(12) . ?
C8 C9 1.371(11) . ?
C9 C10 1.407(11) . ?
C10 C11 1.365(11) . ?
C11 C12 1.378(12) . ?
C11 C14 1.490(11) . ?
C12 C13 1.363(13) . ?
C15 C16 1.496(10) . ?
C16 C21 1.324(12) . ?
C16 C17 1.357(12) . ?
C17 C18 1.400(12) . ?
C18 C19 1.326(12) . ?
C19 C20 1.353(12) . ?
C19 C19 1.502(13) 3_565 ?
C20 C21 1.394(13) . ?
O7 C22 1.283(14) . ?
C22 N1 1.302(15) . ?
N1 C24 1.38(2) . ?
N1 C23 1.52(2) . ?
O8 C25 1.32(3) . ?
C25 N2 1.30(3) . ?
N2 C26 1.29(3) . ?
N2 C27 1.43(4) . ?
O9 C28 1.352(19) . ?
C28 N3 1.371(17) . ?
N3 C30 1.33(2) . ?
N3 C29 1.47(3) . ?
